data_7116921
loop_
_publ_author_name
'Tatsuya Aotake'
'Mitsuharu Suzuki'
'Naoki Aratani'
'Junpei Yuasa'
'Daiki Kuzuhara'
'Hironobu Hayashi'
'Haruyuki Nakano'
'Tsuyoshi Kawai'
'Jishan Wu'
'Hiroko Yamada'

_publ_section_title
;
 9,9'-Anthryl-anthroxyl radicals: strategic stabilization of highly
 reactive phenoxyl radicals
;
_journal_name_full Chem.Commun.
_journal_page_first 6734
_journal_paper_doi 10.1039/C4cc10104A
_journal_volume 51
_journal_year 2015
_chemical_formula_moiety 'C52 H41 O'
_chemical_formula_sum 'C52 H41 O'
_chemical_formula_weight 681.85
_chemical_name_systematic
; 
 ? 
;
_space_group_IT_number 14
_symmetry_cell_setting monoclinic
_symmetry_Int_Tables_number 14
_symmetry_space_group_name_Hall '-P 2yn'
_symmetry_space_group_name_H-M 'P 1 21/n 1'
_atom_sites_solution_hydrogens geom
_atom_sites_solution_primary direct
_atom_sites_solution_secondary difmap
_audit_creation_method SHELXL-97
_audit_update_record
;
2014-08-29 deposited with the CCDC.
2015-01-27 downloaded from the CCDC.
;
_cell_angle_alpha 90.00
_cell_angle_beta 100.1230(10)
_cell_angle_gamma 90.00
_cell_formula_units_Z 4
_cell_length_a 10.6594(3)
_cell_length_b 21.7535(7)
_cell_length_c 16.0991(4)
_cell_measurement_reflns_used 21966
_cell_measurement_temperature 103(2)
_cell_measurement_theta_max 25.35
_cell_measurement_theta_min 3.08
_cell_volume 3674.93(18)
_computing_structure_refinement 'SHELXL-97 (Sheldrick, 1997)'
_computing_structure_solution 'SHELXS-97 (Sheldrick, 1990)'
_diffrn_ambient_temperature 103(2)
_diffrn_detector_area_resol_mean 10.000
_diffrn_measured_fraction_theta_full 0.996
_diffrn_measured_fraction_theta_max 0.996
_diffrn_measurement_device_type 'Rigaku R-AXIS RAPID'
_diffrn_measurement_method \w
_diffrn_radiation_monochromator graphite
_diffrn_radiation_source 'fine-focus sealed tube'
_diffrn_radiation_type MoK\a
_diffrn_radiation_wavelength 0.71075
_diffrn_reflns_av_R_equivalents 0.0515
_diffrn_reflns_av_sigmaI/netI 0.0292
_diffrn_reflns_limit_h_max 12
_diffrn_reflns_limit_h_min -12
_diffrn_reflns_limit_k_max 26
_diffrn_reflns_limit_k_min -26
_diffrn_reflns_limit_l_max 19
_diffrn_reflns_limit_l_min -19
_diffrn_reflns_number 51609
_diffrn_reflns_theta_full 25.35
_diffrn_reflns_theta_max 25.35
_diffrn_reflns_theta_min 3.08
_exptl_absorpt_coefficient_mu 0.071
_exptl_absorpt_correction_T_max 0.9979
_exptl_absorpt_correction_T_min 0.9873
_exptl_absorpt_correction_type multi-scan
_exptl_absorpt_process_details 'ABSCOR (Rigaku, 1995)'
_exptl_crystal_colour brown
_exptl_crystal_density_diffrn 1.232
_exptl_crystal_density_method 'not measured'
_exptl_crystal_description platelet
_exptl_crystal_F_000 1444
_exptl_crystal_size_max 0.18
_exptl_crystal_size_mid 0.12
_exptl_crystal_size_min 0.03
_platon_squeeze_details
;
;
_refine_diff_density_max 0.324
_refine_diff_density_min -0.284
_refine_diff_density_rms 0.068
_refine_ls_extinction_method none
_refine_ls_goodness_of_fit_ref 1.017
_refine_ls_hydrogen_treatment constr
_refine_ls_matrix_type full
_refine_ls_number_parameters 488
_refine_ls_number_reflns 6705
_refine_ls_number_restraints 0
_refine_ls_restrained_S_all 1.017
_refine_ls_R_factor_all 0.0824
_refine_ls_R_factor_gt 0.0646
_refine_ls_shift/su_max 0.000
_refine_ls_shift/su_mean 0.000
_refine_ls_structure_factor_coef Fsqd
_refine_ls_weighting_details 'calc w=1/[\s^2^(Fo^2^)+(0.1041P)^2^+1.5451P] where P=(Fo^2^+2Fc^2^)/3'
_refine_ls_weighting_scheme calc
_refine_ls_wR_factor_gt 0.1708
_refine_ls_wR_factor_ref 0.1832
_reflns_number_gt 5089
_reflns_number_total 6705
_reflns_threshold_expression >2sigma(I)
_cod_data_source_file c4cc10104a2.cif
_cod_data_source_block shelxl_1
_cod_original_sg_symbol_H-M 'P 21/n'
_cod_database_code 7116921

loop_
_symmetry_equiv_pos_as_xyz
'x, y, z'
'-x+1/2, y+1/2, -z+1/2'
'-x, -y, -z'
'x-1/2, -y-1/2, z-1/2'

loop_
_atom_site_label
_atom_site_type_symbol
_atom_site_fract_x
_atom_site_fract_y
_atom_site_fract_z
_atom_site_U_iso_or_equiv
_atom_site_adp_type
_atom_site_occupancy
_atom_site_symmetry_multiplicity
_atom_site_calc_flag
_atom_site_refinement_flags
_atom_site_disorder_assembly
_atom_site_disorder_group
O1A O 0.3664(2) 0.26498(10) 0.07197(15) 0.0486(7) Uani 0.707(4) 1 d P A 1
C1 C 0.32783(19) 0.22272(10) 0.11604(13) 0.0347(5) Uani 0.707(4) 1 d P A 1
C38A C 0.0458(2) 0.00334(10) 0.36227(14) 0.0384(6) Uani 0.707(4) 1 d P A 1
H53 H 0.0043 -0.0235 0.3953 0.046 Uiso 0.707(4) 1 calc PR A 1
O1B O -0.0132(6) -0.0317(3) 0.4075(5) 0.068(2) Uani 0.293(4) 1 d P A 2
C1A C 0.32783(19) 0.22272(10) 0.11604(13) 0.0347(5) Uani 0.29 1 d P A 2
H54 H 0.3558 0.2544 0.0830 0.042 Uiso 0.293(4) 1 calc PR A 2
C38 C 0.0458(2) 0.00334(10) 0.36227(14) 0.0384(6) Uani 0.29 1 d P A 2
C2 C 0.31304(19) 0.23426(9) 0.20160(13) 0.0331(5) Uani 1 1 d . . .
C3 C 0.3415(2) 0.29301(10) 0.23710(14) 0.0386(5) Uani 1 1 d . A .
H3 H 0.3723 0.3244 0.2048 0.046 Uiso 1 1 calc R . .
C4 C 0.3250(2) 0.30489(10) 0.31783(14) 0.0400(5) Uani 1 1 d . . .
C5 C 0.3429(3) 0.36584(11) 0.36237(16) 0.0510(6) Uani 1 1 d . A .
H5 H 0.3719 0.3986 0.3266 0.061 Uiso 1 1 calc R . .
C6 C 0.4390(3) 0.35439(13) 0.44388(18) 0.0635(8) Uani 1 1 d . . .
H6A H 0.5216 0.3416 0.4293 0.076 Uiso 1 1 calc R A .
H6B H 0.4530 0.3931 0.4764 0.076 Uiso 1 1 calc R . .
C7 C 0.3950(3) 0.30758(14) 0.49547(18) 0.0663(8) Uani 1 1 d . A .
H7A H 0.3864 0.3256 0.5507 0.080 Uiso 1 1 calc R . .
H7B H 0.4594 0.2744 0.5059 0.080 Uiso 1 1 calc R . .
C8 C 0.2668(3) 0.28013(12) 0.45408(15) 0.0511(6) Uani 1 1 d . . .
H8 H 0.2368 0.2470 0.4890 0.061 Uiso 1 1 calc R A .
C9 C 0.2831(2) 0.25749(11) 0.36698(14) 0.0398(5) Uani 1 1 d . A .
C10 C 0.25657(19) 0.20011(10) 0.33459(13) 0.0341(5) Uani 1 1 d . . .
H10 H 0.2303 0.1688 0.3690 0.041 Uiso 1 1 calc R A .
C11 C 0.26792(18) 0.18666(9) 0.24963(13) 0.0299(4) Uani 1 1 d . A .
C12 C 0.23267(18) 0.12801(9) 0.21297(12) 0.0286(4) Uani 1 1 d . . .
C13 C 0.24902(18) 0.11584(9) 0.12859(13) 0.0308(4) Uani 1 1 d . A .
C14 C 0.2170(2) 0.05847(10) 0.08806(14) 0.0366(5) Uani 1 1 d . . .
H14 H 0.1816 0.0267 0.1172 0.044 Uiso 1 1 calc R A .
C15 C 0.2369(2) 0.04857(11) 0.00711(15) 0.0449(6) Uani 1 1 d . A .
C16 C 0.2059(3) -0.00843(12) -0.04585(18) 0.0665(8) Uani 1 1 d . . .
H16 H 0.1667 -0.0412 -0.0152 0.080 Uiso 1 1 calc R A .
C17 C 0.3304(4) -0.03008(14) -0.0725(2) 0.0795(10) Uani 1 1 d . A .
H17 H 0.3651 -0.0701 -0.0614 0.095 Uiso 1 1 calc R . .
C18 C 0.3872(4) 0.01585(14) -0.11495(19) 0.0710(9) Uani 1 1 d . . .
H18 H 0.4651 0.0108 -0.1351 0.085 Uiso 1 1 calc R A .
C19 C 0.3083(3) 0.07507(13) -0.12480(16) 0.0574(7) Uani 1 1 d . A .
H19 H 0.3491 0.1079 -0.1544 0.069 Uiso 1 1 calc R . .
C20 C 0.2927(2) 0.09444(11) -0.03711(14) 0.0435(5) Uani 1 1 d . . .
C21 C 0.3208(2) 0.15054(10) -0.00115(13) 0.0381(5) Uani 1 1 d . A .
H21 H 0.3549 0.1818 -0.0318 0.046 Uiso 1 1 calc R . .
C22 C 0.29957(19) 0.16252(10) 0.08143(13) 0.0330(5) Uani 1 1 d . . .
C23 C 0.2145(3) 0.38091(13) 0.3872(2) 0.0661(8) Uani 1 1 d . . .
H23 H 0.1678 0.4175 0.3712 0.079 Uiso 1 1 calc R A .
C24 C 0.1730(3) 0.33352(14) 0.43727(19) 0.0674(8) Uani 1 1 d . A .
H24 H 0.0950 0.3351 0.4580 0.081 Uiso 1 1 calc R . .
C25 C 0.1767(3) 0.05843(14) -0.17200(17) 0.0642(8) Uani 1 1 d . . .
H25A H 0.1222 0.0956 -0.1786 0.077 Uiso 1 1 calc R A .
H25B H 0.1835 0.0433 -0.2290 0.077 Uiso 1 1 calc R . .
C26 C 0.1180(3) 0.01129(15) -0.12726(18) 0.0720(9) Uani 1 1 d . A .
H26A H 0.0975 -0.0249 -0.1644 0.086 Uiso 1 1 calc R . .
H26B H 0.0373 0.0273 -0.1133 0.086 Uiso 1 1 calc R . .
C27 C 0.16964(18) 0.08274(9) 0.26245(12) 0.0294(4) Uani 1 1 d . A .
C28 C 0.04369(19) 0.09610(9) 0.27506(12) 0.0302(4) Uani 1 1 d . . .
C29 C -0.02549(19) 0.14853(9) 0.23874(12) 0.0308(4) Uani 1 1 d . A .
H29 H 0.0124 0.1753 0.2037 0.037 Uiso 1 1 calc R . .
C30 C -0.14511(19) 0.16090(10) 0.25348(13) 0.0339(5) Uani 1 1 d . . .
C31 C -0.2286(2) 0.21473(10) 0.21995(15) 0.0400(5) Uani 1 1 d . A .
H31 H -0.1874 0.2419 0.1825 0.048 Uiso 1 1 calc R . .
C32 C -0.2588(3) 0.24940(12) 0.29836(17) 0.0516(6) Uani 1 1 d . . .
H32A H -0.1788 0.2655 0.3319 0.062 Uiso 1 1 calc R A .
H32B H -0.3152 0.2848 0.2797 0.062 Uiso 1 1 calc R . .
C33 C -0.3220(2) 0.20824(12) 0.35187(17) 0.0515(6) Uani 1 1 d . A .
H33A H -0.4072 0.2248 0.3561 0.062 Uiso 1 1 calc R . .
H33B H -0.2709 0.2065 0.4094 0.062 Uiso 1 1 calc R . .
C34 C -0.3364(2) 0.14280(11) 0.31401(16) 0.0449(6) Uani 1 1 d . . .
H34 H -0.3788 0.1141 0.3489 0.054 Uiso 1 1 calc R A .
C35 C -0.2047(2) 0.12123(10) 0.30536(14) 0.0372(5) Uani 1 1 d . A .
C36 C -0.1429(2) 0.07007(10) 0.33998(14) 0.0388(5) Uani 1 1 d . . .
H36 H -0.1835 0.0436 0.3740 0.047 Uiso 1 1 calc R A .
C37 C -0.0183(2) 0.05595(10) 0.32569(13) 0.0342(5) Uani 1 1 d . A .
C39 C 0.1714(2) -0.00991(10) 0.35044(14) 0.0359(5) Uani 1 1 d . . .
C40 C 0.2369(2) -0.06147(10) 0.39146(15) 0.0405(5) Uani 1 1 d . A .
H40 H 0.1940 -0.0884 0.4235 0.049 Uiso 1 1 calc R . .
C41 C 0.3597(2) -0.07244(11) 0.38523(15) 0.0435(6) Uani 1 1 d . . .
C42 C 0.4443(3) -0.12330(13) 0.42885(18) 0.0579(7) Uani 1 1 d . A .
H42 H 0.3974 -0.1509 0.4625 0.069 Uiso 1 1 calc R . .
C43 C 0.5583(3) -0.09140(15) 0.48426(18) 0.0656(8) Uani 1 1 d . . .
H43A H 0.5277 -0.0675 0.5291 0.079 Uiso 1 1 calc R A .
H43B H 0.6186 -0.1229 0.5118 0.079 Uiso 1 1 calc R . .
C44 C 0.6238(3) -0.05070(14) 0.43476(19) 0.0639(8) Uani 1 1 d . A .
H44A H 0.7142 -0.0633 0.4409 0.077 Uiso 1 1 calc R . .
H44B H 0.6215 -0.0082 0.4566 0.077 Uiso 1 1 calc R . .
C45 C 0.5629(2) -0.05176(13) 0.34110(18) 0.0577(7) Uani 1 1 d . . .
H45 H 0.6089 -0.0245 0.3064 0.069 Uiso 1 1 calc R A .
C46 C 0.4247(2) -0.03260(11) 0.33638(15) 0.0434(6) Uani 1 1 d . A .
C47 C 0.3641(2) 0.01642(10) 0.29469(14) 0.0373(5) Uani 1 1 d . . .
H47 H 0.4082 0.0417 0.2613 0.045 Uiso 1 1 calc R A .
C48 C 0.23488(19) 0.03029(9) 0.30048(13) 0.0326(5) Uani 1 1 d . A .
C49 C -0.3543(2) 0.18831(11) 0.17483(15) 0.0421(5) Uani 1 1 d . . .
H49 H -0.3900 0.1976 0.1179 0.051 Uiso 1 1 calc R A .
C50 C -0.4111(2) 0.14954(11) 0.22499(16) 0.0462(6) Uani 1 1 d . A .
H50 H -0.4894 0.1290 0.2057 0.055 Uiso 1 1 calc R . .
C51 C 0.5636(3) -0.11871(14) 0.31349(19) 0.0645(8) Uani 1 1 d . A .
H51 H 0.6041 -0.1325 0.2689 0.077 Uiso 1 1 calc R . .
C52 C 0.4978(3) -0.15832(13) 0.36101(19) 0.0609(8) Uani 1 1 d . . .
H52 H 0.4883 -0.2013 0.3517 0.073 Uiso 1 1 calc R A .

loop_
_atom_site_aniso_label
_atom_site_aniso_U_11
_atom_site_aniso_U_22
_atom_site_aniso_U_33
_atom_site_aniso_U_23
_atom_site_aniso_U_13
_atom_site_aniso_U_12
O1A 0.0611(15) 0.0380(13) 0.0487(14) 0.0074(10) 0.0147(11) -0.0121(11)
C1 0.0338(11) 0.0327(11) 0.0381(12) 0.0071(9) 0.0072(9) -0.0021(9)
C38A 0.0392(12) 0.0372(12) 0.0421(13) 0.0090(10) 0.0161(9) 0.0006(9)
O1B 0.057(4) 0.060(4) 0.099(5) 0.045(4) 0.045(4) 0.016(3)
C1A 0.0338(11) 0.0327(11) 0.0381(12) 0.0071(9) 0.0072(9) -0.0021(9)
C38 0.0392(12) 0.0372(12) 0.0421(13) 0.0090(10) 0.0161(9) 0.0006(9)
C2 0.0290(10) 0.0302(11) 0.0402(11) -0.0003(9) 0.0062(8) -0.0006(8)
C3 0.0407(12) 0.0320(11) 0.0427(12) 0.0023(9) 0.0063(9) -0.0011(9)
C4 0.0421(12) 0.0322(12) 0.0446(13) -0.0035(10) 0.0047(10) -0.0002(9)
C5 0.0673(17) 0.0349(13) 0.0500(14) -0.0093(11) 0.0078(12) -0.0038(11)
C6 0.078(2) 0.0447(16) 0.0609(17) -0.0135(13) -0.0072(14) -0.0063(13)
C7 0.091(2) 0.0564(18) 0.0488(16) -0.0129(13) 0.0043(14) -0.0126(15)
C8 0.0665(16) 0.0475(14) 0.0407(13) -0.0101(11) 0.0130(11) -0.0035(12)
C9 0.0404(12) 0.0393(12) 0.0395(12) -0.0032(10) 0.0061(9) -0.0006(9)
C10 0.0325(11) 0.0361(11) 0.0342(11) 0.0006(9) 0.0074(8) -0.0017(9)
C11 0.0239(10) 0.0306(11) 0.0352(11) 0.0020(8) 0.0051(8) 0.0011(8)
C12 0.0251(10) 0.0285(10) 0.0329(10) 0.0025(8) 0.0065(8) 0.0010(8)
C13 0.0273(10) 0.0306(11) 0.0353(11) 0.0024(9) 0.0072(8) -0.0003(8)
C14 0.0425(12) 0.0309(11) 0.0391(12) 0.0006(9) 0.0145(9) -0.0023(9)
C15 0.0577(14) 0.0364(13) 0.0437(13) -0.0034(10) 0.0174(11) -0.0019(11)
C16 0.116(3) 0.0389(15) 0.0518(16) -0.0076(12) 0.0348(16) -0.0168(15)
C17 0.137(3) 0.0466(17) 0.0649(19) -0.0081(14) 0.047(2) 0.0164(18)
C18 0.107(2) 0.0562(18) 0.0632(18) -0.0049(14) 0.0508(18) 0.0045(16)
C19 0.085(2) 0.0501(15) 0.0447(14) -0.0021(12) 0.0314(14) -0.0061(14)
C20 0.0547(14) 0.0411(13) 0.0386(12) 0.0009(10) 0.0187(10) -0.0009(11)
C21 0.0402(12) 0.0402(12) 0.0361(11) 0.0031(10) 0.0125(9) -0.0056(9)
C22 0.0294(10) 0.0351(11) 0.0351(11) 0.0033(9) 0.0071(8) 0.0005(8)
C23 0.080(2) 0.0453(16) 0.076(2) -0.0128(14) 0.0214(16) 0.0091(14)
C24 0.079(2) 0.0629(19) 0.0660(18) -0.0167(15) 0.0276(15) 0.0088(15)
C25 0.099(2) 0.0562(17) 0.0408(14) -0.0089(13) 0.0204(14) -0.0128(16)
C26 0.108(3) 0.0628(19) 0.0475(16) -0.0187(14) 0.0208(16) -0.0286(17)
C27 0.0309(10) 0.0290(10) 0.0295(10) -0.0004(8) 0.0083(8) -0.0014(8)
C28 0.0329(11) 0.0298(11) 0.0287(10) -0.0010(8) 0.0070(8) -0.0028(8)
C29 0.0325(11) 0.0305(11) 0.0304(10) 0.0001(8) 0.0079(8) -0.0018(8)
C30 0.0316(11) 0.0337(11) 0.0375(11) -0.0004(9) 0.0095(8) 0.0003(8)
C31 0.0348(12) 0.0345(12) 0.0534(14) 0.0025(10) 0.0154(10) 0.0041(9)
C32 0.0541(15) 0.0404(14) 0.0616(16) -0.0090(12) 0.0136(12) 0.0069(11)
C33 0.0494(14) 0.0553(16) 0.0552(15) -0.0053(12) 0.0238(12) 0.0101(12)
C34 0.0401(12) 0.0434(13) 0.0575(15) 0.0082(11) 0.0261(11) 0.0074(10)
C35 0.0338(11) 0.0388(12) 0.0416(12) 0.0012(10) 0.0142(9) 0.0018(9)
C36 0.0390(12) 0.0384(12) 0.0427(12) 0.0080(10) 0.0172(10) 0.0006(9)
C37 0.0359(11) 0.0337(11) 0.0352(11) 0.0010(9) 0.0122(9) -0.0011(9)
C39 0.0388(12) 0.0314(11) 0.0390(12) 0.0058(9) 0.0113(9) 0.0029(9)
C40 0.0446(13) 0.0339(12) 0.0466(13) 0.0126(10) 0.0178(10) 0.0057(9)
C41 0.0461(13) 0.0399(13) 0.0475(13) 0.0127(11) 0.0161(10) 0.0102(10)
C42 0.0561(16) 0.0557(17) 0.0684(17) 0.0287(14) 0.0288(14) 0.0234(13)
C43 0.0575(17) 0.084(2) 0.0566(16) 0.0210(15) 0.0126(13) 0.0321(15)
C44 0.0459(15) 0.0680(19) 0.075(2) 0.0188(15) 0.0037(13) 0.0171(13)
C45 0.0412(14) 0.0626(17) 0.0739(18) 0.0289(14) 0.0233(13) 0.0187(12)
C46 0.0396(12) 0.0418(13) 0.0516(14) 0.0098(11) 0.0155(10) 0.0083(10)
C47 0.0376(12) 0.0327(11) 0.0437(12) 0.0077(10) 0.0130(9) 0.0015(9)
C48 0.0333(11) 0.0306(11) 0.0352(11) -0.0011(9) 0.0093(8) -0.0002(8)
C49 0.0338(12) 0.0434(13) 0.0498(13) 0.0039(10) 0.0091(10) 0.0043(9)
C50 0.0303(11) 0.0462(14) 0.0633(15) -0.0035(12) 0.0119(10) 0.0037(10)
C51 0.0695(18) 0.0647(18) 0.0668(18) 0.0177(14) 0.0330(15) 0.0337(15)
C52 0.0675(18) 0.0464(15) 0.0762(19) 0.0204(14) 0.0331(15) 0.0251(13)

loop_
_atom_type_symbol
_atom_type_description
_atom_type_scat_dispersion_real
_atom_type_scat_dispersion_imag
_atom_type_scat_source
C C 0.0033 0.0016 'International Tables Vol C Tables 4.2.6.8 and 6.1.1.4'
H H 0.0000 0.0000 'International Tables Vol C Tables 4.2.6.8 and 6.1.1.4'
O O 0.0106 0.0060 'International Tables Vol C Tables 4.2.6.8 and 6.1.1.4'

loop_
_geom_angle_atom_site_label_1
_geom_angle_atom_site_label_2
_geom_angle_atom_site_label_3
_geom_angle
_geom_angle_site_symmetry_1
_geom_angle_site_symmetry_3
O1A C1 C22 120.6(2) . .
O1A C1 C2 120.6(2) . .
C22 C1 C2 118.78(18) . .
C37 C38A C39 120.72(19) . .
C37 C38A H53 119.6 . .
C39 C38A H53 119.6 . .
C3 C2 C11 120.49(19) . .
C3 C2 C1 119.66(19) . .
C11 C2 C1 119.84(18) . .
C4 C3 C2 120.1(2) . .
C4 C3 H3 119.9 . .
C2 C3 H3 119.9 . .
C3 C4 C9 119.9(2) . .
C3 C4 C5 126.4(2) . .
C9 C4 C5 113.6(2) . .
C4 C5 C23 105.7(2) . .
C4 C5 C6 105.9(2) . .
C23 C5 C6 107.8(2) . .
C4 C5 H5 112.3 . .
C23 C5 H5 112.3 . .
C6 C5 H5 112.3 . .
C7 C6 C5 111.7(2) . .
C7 C6 H6A 109.3 . .
C5 C6 H6A 109.3 . .
C7 C6 H6B 109.3 . .
C5 C6 H6B 109.3 . .
H6A C6 H6B 107.9 . .
C6 C7 C8 112.3(2) . .
C6 C7 H7A 109.1 . .
C8 C7 H7A 109.1 . .
C6 C7 H7B 109.1 . .
C8 C7 H7B 109.1 . .
H7A C7 H7B 107.9 . .
C24 C8 C9 105.1(2) . .
C24 C8 C7 106.7(2) . .
C9 C8 C7 106.7(2) . .
C24 C8 H8 112.6 . .
C9 C8 H8 112.6 . .
C7 C8 H8 112.6 . .
C10 C9 C4 121.1(2) . .
C10 C9 C8 126.7(2) . .
C4 C9 C8 112.1(2) . .
C9 C10 C11 120.6(2) . .
C9 C10 H10 119.7 . .
C11 C10 H10 119.7 . .
C10 C11 C12 121.32(18) . .
C10 C11 C2 117.72(18) . .
C12 C11 C2 120.94(18) . .
C13 C12 C11 119.53(17) . .
C13 C12 C27 121.76(17) . .
C11 C12 C27 118.53(17) . .
C14 C13 C12 122.76(18) . .
C14 C13 C22 117.55(18) . .
C12 C13 C22 119.69(18) . .
C15 C14 C13 120.6(2) . .
C15 C14 H14 119.7 . .
C13 C14 H14 119.7 . .
C14 C15 C20 121.0(2) . .
C14 C15 C16 127.6(2) . .
C20 C15 C16 111.4(2) . .
C15 C16 C26 107.1(2) . .
C15 C16 C17 107.2(3) . .
C26 C16 C17 106.0(2) . .
C15 C16 H16 112.1 . .
C26 C16 H16 112.1 . .
C17 C16 H16 112.1 . .
C18 C17 C16 112.6(3) . .
C18 C17 H17 123.7 . .
C16 C17 H17 123.7 . .
C17 C18 C19 111.9(3) . .
C17 C18 H18 124.1 . .
C19 C18 H18 124.1 . .
C20 C19 C25 106.9(2) . .
C20 C19 C18 106.6(2) . .
C25 C19 C18 107.1(2) . .
C20 C19 H19 111.9 . .
C25 C19 H19 111.9 . .
C18 C19 H19 111.9 . .
C21 C20 C15 119.9(2) . .
C21 C20 C19 126.6(2) . .
C15 C20 C19 113.5(2) . .
C20 C21 C22 120.4(2) . .
C20 C21 H21 119.8 . .
C22 C21 H21 119.8 . .
C21 C22 C13 120.47(19) . .
C21 C22 C1 118.49(19) . .
C13 C22 C1 121.04(18) . .
C24 C23 C5 112.0(3) . .
C24 C23 H23 124.0 . .
C5 C23 H23 124.0 . .
C23 C24 C8 113.1(3) . .
C23 C24 H24 123.4 . .
C8 C24 H24 123.4 . .
C26 C25 C19 111.1(3) . .
C26 C25 H25A 109.4 . .
C19 C25 H25A 109.4 . .
C26 C25 H25B 109.4 . .
C19 C25 H25B 109.4 . .
H25A C25 H25B 108.0 . .
C25 C26 C16 111.6(3) . .
C25 C26 H26A 109.3 . .
C16 C26 H26A 109.3 . .
C25 C26 H26B 109.3 . .
C16 C26 H26B 109.3 . .
H26A C26 H26B 108.0 . .
C48 C27 C28 120.43(18) . .
C48 C27 C12 121.79(17) . .
C28 C27 C12 117.66(17) . .
C27 C28 C29 122.53(18) . .
C27 C28 C37 119.86(18) . .
C29 C28 C37 117.61(18) . .
C30 C29 C28 121.20(19) . .
C30 C29 H29 119.4 . .
C28 C29 H29 119.4 . .
C29 C30 C35 120.58(19) . .
C29 C30 C31 126.89(19) . .
C35 C30 C31 112.54(18) . .
C30 C31 C49 106.96(18) . .
C30 C31 C32 106.22(19) . .
C49 C31 C32 106.32(18) . .
C30 C31 H31 112.3 . .
C49 C31 H31 112.3 . .
C32 C31 H31 112.3 . .
C33 C32 C31 111.1(2) . .
C33 C32 H32A 109.4 . .
C31 C32 H32A 109.4 . .
C33 C32 H32B 109.4 . .
C31 C32 H32B 109.4 . .
H32A C32 H32B 108.0 . .
C32 C33 C34 110.51(19) . .
C32 C33 H33A 109.5 . .
C34 C33 H33A 109.5 . .
C32 C33 H33B 109.5 . .
C34 C33 H33B 109.5 . .
H33A C33 H33B 108.1 . .
C35 C34 C50 106.53(18) . .
C35 C34 C33 107.07(19) . .
C50 C34 C33 106.4(2) . .
C35 C34 H34 112.1 . .
C50 C34 H34 112.1 . .
C33 C34 H34 112.1 . .
C36 C35 C30 120.13(19) . .
C36 C35 C34 127.3(2) . .
C30 C35 C34 112.52(19) . .
C35 C36 C37 120.58(19) . .
C35 C36 H36 119.7 . .
C37 C36 H36 119.7 . .
C38A C37 C36 120.47(19) . .
C38A C37 C28 119.64(18) . .
C36 C37 C28 119.88(19) . .
C38A C39 C40 119.84(19) . .
C38A C39 C48 120.13(19) . .
C40 C39 C48 119.97(19) . .
C41 C40 C39 120.5(2) . .
C41 C40 H40 119.7 . .
C39 C40 H40 119.7 . .
C40 C41 C46 120.2(2) . .
C40 C41 C42 126.7(2) . .
C46 C41 C42 113.0(2) . .
C41 C42 C52 107.4(2) . .
C41 C42 C43 106.5(2) . .
C52 C42 C43 106.5(2) . .
C41 C42 H42 112.0 . .
C52 C42 H42 112.0 . .
C43 C42 H42 112.0 . .
C44 C43 C42 111.3(2) . .
C44 C43 H43A 109.4 . .
C42 C43 H43A 109.4 . .
C44 C43 H43B 109.4 . .
C42 C43 H43B 109.4 . .
H43A C43 H43B 108.0 . .
C43 C44 C45 111.7(3) . .
C43 C44 H44A 109.3 . .
C45 C44 H44A 109.3 . .
C43 C44 H44B 109.3 . .
C45 C44 H44B 109.3 . .
H44A C44 H44B 107.9 . .
C51 C45 C46 107.6(2) . .
C51 C45 C44 106.2(2) . .
C46 C45 C44 106.5(2) . .
C51 C45 H45 112.1 . .
C46 C45 H45 112.1 . .
C44 C45 H45 112.1 . .
C47 C46 C41 120.8(2) . .
C47 C46 C45 127.7(2) . .
C41 C46 C45 111.5(2) . .
C46 C47 C48 120.9(2) . .
C46 C47 H47 119.6 . .
C48 C47 H47 119.6 . .
C27 C48 C47 123.17(18) . .
C27 C48 C39 119.22(18) . .
C47 C48 C39 117.56(19) . .
C50 C49 C31 113.1(2) . .
C50 C49 H49 123.5 . .
C31 C49 H49 123.5 . .
C49 C50 C34 113.6(2) . .
C49 C50 H50 123.2 . .
C34 C50 H50 123.2 . .
C52 C51 C45 113.3(2) . .
C52 C51 H51 123.3 . .
C45 C51 H51 123.3 . .
C51 C52 C42 111.5(2) . .
C51 C52 H52 124.3 . .
C42 C52 H52 124.3 . .

loop_
_geom_bond_atom_site_label_1
_geom_bond_atom_site_label_2
_geom_bond_distance
_geom_bond_site_symmetry_2
O1A C1 1.273(3) .
C1 C22 1.434(3) .
C1 C2 1.436(3) .
C38A C37 1.408(3) .
C38A C39 1.414(3) .
C38A H53 0.9500 .
C2 C3 1.411(3) .
C2 C11 1.426(3) .
C3 C4 1.366(3) .
C3 H3 0.9500 .
C4 C9 1.419(3) .
C4 C5 1.503(3) .
C5 C23 1.527(4) .
C5 C6 1.537(4) .
C5 H5 1.0000 .
C6 C7 1.443(4) .
C6 H6A 0.9900 .
C6 H6B 0.9900 .
C7 C8 1.533(4) .
C7 H7A 0.9900 .
C7 H7B 0.9900 .
C8 C24 1.525(4) .
C8 C9 1.525(3) .
C8 H8 1.0000 .
C9 C10 1.363(3) .
C10 C11 1.424(3) .
C10 H10 0.9500 .
C11 C12 1.428(3) .
C12 C13 1.425(3) .
C12 C27 1.498(3) .
C13 C14 1.422(3) .
C13 C22 1.429(3) .
C14 C15 1.374(3) .
C14 H14 0.9500 .
C15 C20 1.416(3) .
C15 C16 1.508(3) .
C16 C26 1.532(5) .
C16 C17 1.538(5) .
C16 H16 1.0000 .
C17 C18 1.407(4) .
C17 H17 0.9500 .
C18 C19 1.532(4) .
C18 H18 0.9500 .
C19 C20 1.510(3) .
C19 C25 1.517(4) .
C19 H19 1.0000 .
C20 C21 1.361(3) .
C21 C22 1.412(3) .
C21 H21 0.9500 .
C23 C24 1.426(4) .
C23 H23 0.9500 .
C24 H24 0.9500 .
C25 C26 1.456(4) .
C25 H25A 0.9900 .
C25 H25B 0.9900 .
C26 H26A 0.9900 .
C26 H26B 0.9900 .
C27 C48 1.418(3) .
C27 C28 1.423(3) .
C28 C29 1.426(3) .
C28 C37 1.433(3) .
C29 C30 1.364(3) .
C29 H29 0.9500 .
C30 C35 1.425(3) .
C30 C31 1.512(3) .
C31 C49 1.520(3) .
C31 C32 1.552(3) .
C31 H31 1.0000 .
C32 C33 1.484(4) .
C32 H32A 0.9900 .
C32 H32B 0.9900 .
C33 C34 1.545(3) .
C33 H33A 0.9900 .
C33 H33B 0.9900 .
C34 C35 1.510(3) .
C34 C50 1.519(4) .
C34 H34 1.0000 .
C35 C36 1.361(3) .
C36 C37 1.421(3) .
C36 H36 0.9500 .
C39 C40 1.421(3) .
C39 C48 1.436(3) .
C40 C41 1.352(3) .
C40 H40 0.9500 .
C41 C46 1.429(3) .
C41 C42 1.519(3) .
C42 C52 1.522(4) .
C42 C43 1.540(4) .
C42 H42 1.0000 .
C43 C44 1.450(4) .
C43 H43A 0.9900 .
C43 H43B 0.9900 .
C44 C45 1.534(4) .
C44 H44A 0.9900 .
C44 H44B 0.9900 .
C45 C51 1.523(4) .
C45 C46 1.520(3) .
C45 H45 1.0000 .
C46 C47 1.361(3) .
C47 C48 1.429(3) .
C47 H47 0.9500 .
C49 C50 1.379(3) .
C49 H49 0.9500 .
C50 H50 0.9500 .
C51 C52 1.417(4) .
C51 H51 0.9500 .
C52 H52 0.9500 .

loop_
_geom_torsion_atom_site_label_1
_geom_torsion_atom_site_label_2
_geom_torsion_atom_site_label_3
_geom_torsion_atom_site_label_4
_geom_torsion
_geom_torsion_site_symmetry_1
_geom_torsion_site_symmetry_2
_geom_torsion_site_symmetry_3
_geom_torsion_site_symmetry_4
O1A C1 C2 C3 0.0(3) . . . .
C22 C1 C2 C3 179.38(19) . . . .
O1A C1 C2 C11 179.0(2) . . . .
C22 C1 C2 C11 -1.6(3) . . . .
C11 C2 C3 C4 -0.5(3) . . . .
C1 C2 C3 C4 178.5(2) . . . .
C2 C3 C4 C9 2.1(3) . . . .
C2 C3 C4 C5 -175.7(2) . . . .
C3 C4 C5 C23 121.1(3) . . . .
C9 C4 C5 C23 -56.8(3) . . . .
C3 C4 C5 C6 -124.7(3) . . . .
C9 C4 C5 C6 57.3(3) . . . .
C4 C5 C6 C7 -57.8(3) . . . .
C23 C5 C6 C7 54.9(3) . . . .
C5 C6 C7 C8 2.0(4) . . . .
C6 C7 C8 C24 -57.2(3) . . . .
C6 C7 C8 C9 54.7(3) . . . .
C3 C4 C9 C10 -1.2(3) . . . .
C5 C4 C9 C10 176.9(2) . . . .
C3 C4 C9 C8 -178.3(2) . . . .
C5 C4 C9 C8 -0.3(3) . . . .
C24 C8 C9 C10 -120.1(3) . . . .
C7 C8 C9 C10 126.8(3) . . . .
C24 C8 C9 C4 56.8(3) . . . .
C7 C8 C9 C4 -56.2(3) . . . .
C4 C9 C10 C11 -1.3(3) . . . .
C8 C9 C10 C11 175.4(2) . . . .
C9 C10 C11 C12 -175.91(19) . . . .
C9 C10 C11 C2 2.7(3) . . . .
C3 C2 C11 C10 -1.8(3) . . . .
C1 C2 C11 C10 179.14(18) . . . .
C3 C2 C11 C12 176.80(18) . . . .
C1 C2 C11 C12 -2.3(3) . . . .
C10 C11 C12 C13 -178.17(18) . . . .
C2 C11 C12 C13 3.3(3) . . . .
C10 C11 C12 C27 6.7(3) . . . .
C2 C11 C12 C27 -171.90(17) . . . .
C11 C12 C13 C14 179.53(18) . . . .
C27 C12 C13 C14 -5.5(3) . . . .
C11 C12 C13 C22 -0.4(3) . . . .
C27 C12 C13 C22 174.56(18) . . . .
C12 C13 C14 C15 -178.7(2) . . . .
C22 C13 C14 C15 1.3(3) . . . .
C13 C14 C15 C20 1.7(4) . . . .
C13 C14 C15 C16 -178.4(3) . . . .
C14 C15 C16 C26 123.2(3) . . . .
C20 C15 C16 C26 -56.9(3) . . . .
C14 C15 C16 C17 -123.4(3) . . . .
C20 C15 C16 C17 56.5(3) . . . .
C15 C16 C17 C18 -56.0(3) . . . .
C26 C16 C17 C18 58.0(3) . . . .
C16 C17 C18 C19 -1.0(4) . . . .
C17 C18 C19 C20 56.5(3) . . . .
C17 C18 C19 C25 -57.7(3) . . . .
C14 C15 C20 C21 -3.8(4) . . . .
C16 C15 C20 C21 176.4(2) . . . .
C14 C15 C20 C19 179.4(2) . . . .
C16 C15 C20 C19 -0.5(3) . . . .
C25 C19 C20 C21 -118.6(3) . . . .
C18 C19 C20 C21 127.1(3) . . . .
C25 C19 C20 C15 58.0(3) . . . .
C18 C19 C20 C15 -56.3(3) . . . .
C15 C20 C21 C22 2.7(4) . . . .
C19 C20 C21 C22 179.1(2) . . . .
C20 C21 C22 C13 0.3(3) . . . .
C20 C21 C22 C1 -178.6(2) . . . .
C14 C13 C22 C21 -2.3(3) . . . .
C12 C13 C22 C21 177.68(19) . . . .
C14 C13 C22 C1 176.61(19) . . . .
C12 C13 C22 C1 -3.4(3) . . . .
O1A C1 C22 C21 2.7(3) . . . .
C2 C1 C22 C21 -176.67(19) . . . .
O1A C1 C22 C13 -176.2(2) . . . .
C2 C1 C22 C13 4.4(3) . . . .
C4 C5 C23 C24 56.4(3) . . . .
C6 C5 C23 C24 -56.5(3) . . . .
C5 C23 C24 C8 0.4(3) . . . .
C9 C8 C24 C23 -56.9(3) . . . .
C7 C8 C24 C23 56.2(3) . . . .
C20 C19 C25 C26 -56.1(3) . . . .
C18 C19 C25 C26 57.9(3) . . . .
C19 C25 C26 C16 -0.5(4) . . . .
C15 C16 C26 C25 57.5(3) . . . .
C17 C16 C26 C25 -56.7(3) . . . .
C13 C12 C27 C48 78.2(2) . . . .
C11 C12 C27 C48 -106.8(2) . . . .
C13 C12 C27 C28 -105.9(2) . . . .
C11 C12 C27 C28 69.2(2) . . . .
C48 C27 C28 C29 179.48(18) . . . .
C12 C27 C28 C29 3.5(3) . . . .
C48 C27 C28 C37 -0.7(3) . . . .
C12 C27 C28 C37 -176.71(18) . . . .
C27 C28 C29 C30 -178.53(19) . . . .
C37 C28 C29 C30 1.7(3) . . . .
C28 C29 C30 C35 -0.5(3) . . . .
C28 C29 C30 C31 179.5(2) . . . .
C29 C30 C31 C49 125.1(2) . . . .
C35 C30 C31 C49 -55.0(2) . . . .
C29 C30 C31 C32 -121.7(2) . . . .
C35 C30 C31 C32 58.2(2) . . . .
C30 C31 C32 C33 -57.9(3) . . . .
C49 C31 C32 C33 55.8(3) . . . .
C31 C32 C33 C34 1.0(3) . . . .
C32 C33 C34 C35 56.6(3) . . . .
C32 C33 C34 C50 -57.0(3) . . . .
C29 C30 C35 C36 -0.8(3) . . . .
C31 C30 C35 C36 179.3(2) . . . .
C29 C30 C35 C34 179.9(2) . . . .
C31 C30 C35 C34 0.0(3) . . . .
C50 C34 C35 C36 -124.2(3) . . . .
C33 C34 C35 C36 122.3(3) . . . .
C50 C34 C35 C30 55.1(3) . . . .
C33 C34 C35 C30 -58.4(2) . . . .
C30 C35 C36 C37 0.7(3) . . . .
C34 C35 C36 C37 179.9(2) . . . .
C39 C38A C37 C36 -178.0(2) . . . .
C39 C38A C37 C28 0.8(3) . . . .
C35 C36 C37 C38A 179.4(2) . . . .
C35 C36 C37 C28 0.6(3) . . . .
C27 C28 C37 C38A -0.3(3) . . . .
C29 C28 C37 C38A 179.49(19) . . . .
C27 C28 C37 C36 178.47(19) . . . .
C29 C28 C37 C36 -1.7(3) . . . .
C37 C38A C39 C40 176.7(2) . . . .
C37 C38A C39 C48 -0.2(3) . . . .
C38A C39 C40 C41 -175.7(2) . . . .
C48 C39 C40 C41 1.3(3) . . . .
C39 C40 C41 C46 -0.7(4) . . . .
C39 C40 C41 C42 176.5(2) . . . .
C40 C41 C42 C52 126.3(3) . . . .
C46 C41 C42 C52 -56.3(3) . . . .
C40 C41 C42 C43 -120.0(3) . . . .
C46 C41 C42 C43 57.5(3) . . . .
C41 C42 C43 C44 -56.1(3) . . . .
C52 C42 C43 C44 58.3(3) . . . .
C42 C43 C44 C45 -1.1(3) . . . .
C43 C44 C45 C51 -56.0(3) . . . .
C43 C44 C45 C46 58.4(3) . . . .
C40 C41 C46 C47 -0.8(4) . . . .
C42 C41 C46 C47 -178.4(2) . . . .
C40 C41 C46 C45 177.5(2) . . . .
C42 C41 C46 C45 -0.1(3) . . . .
C51 C45 C46 C47 -126.3(3) . . . .
C44 C45 C46 C47 120.2(3) . . . .
C51 C45 C46 C41 55.5(3) . . . .
C44 C45 C46 C41 -58.0(3) . . . .
C41 C46 C47 C48 1.7(4) . . . .
C45 C46 C47 C48 -176.3(2) . . . .
C28 C27 C48 C47 -175.95(19) . . . .
C12 C27 C48 C47 -0.1(3) . . . .
C28 C27 C48 C39 1.3(3) . . . .
C12 C27 C48 C39 177.10(18) . . . .
C46 C47 C48 C27 176.2(2) . . . .
C46 C47 C48 C39 -1.1(3) . . . .
C38A C39 C48 C27 -0.8(3) . . . .
C40 C39 C48 C27 -177.8(2) . . . .
C38A C39 C48 C47 176.6(2) . . . .
C40 C39 C48 C47 -0.4(3) . . . .
C30 C31 C49 C50 54.9(2) . . . .
C32 C31 C49 C50 -58.3(2) . . . .
C31 C49 C50 C34 0.8(3) . . . .
C35 C34 C50 C49 -56.2(3) . . . .
C33 C34 C50 C49 57.8(2) . . . .
C46 C45 C51 C52 -55.7(3) . . . .
C44 C45 C51 C52 58.0(3) . . . .
C45 C51 C52 C42 -0.7(3) . . . .
C41 C42 C52 C51 56.3(3) . . . .
C43 C42 C52 C51 -57.4(3) . . . .

loop_
_platon_squeeze_void_nr
_platon_squeeze_void_average_x
_platon_squeeze_void_average_y
_platon_squeeze_void_average_z
_platon_squeeze_void_volume
_platon_squeeze_void_count_electrons
_platon_squeeze_void_content
1 0.076 0.163 0.537 56 13 ' '
2 -0.076 0.837 0.463 56 13 ' '
3 0.424 0.663 0.963 56 13 ' '
4 0.576 0.337 0.037 56 13 ' '
